data_7207585
loop_
_publ_author_name
'Wen, Yuehong'
'Sheng, Tianlu'
'Zhu, Qilong'
'Hu, Shengmin'
'Tan, Chunhong'
'Fu, Ruibiao'
'Wu, Xintao'

_publ_section_title
;
 Self assembly of a tren-derivative hydrogenated Schiff base with
 transition metal ions: syntheses, crystal structures and photoluminescent
 properties
;
_journal_issue 8
_journal_name_full CrystEngComm
_journal_page_first 2879
_journal_paper_doi 10.1039/c2ce06481b
_journal_volume 14
_journal_year 2012
_chemical_formula_sum 'C24 H47 Cl3 Mn1.5 N7 O7'
_chemical_formula_weight 734.45
_chemical_name_systematic
;
?
;
_space_group_IT_number 14
_symmetry_cell_setting monoclinic
_symmetry_space_group_name_Hall '-P 2yn'
_symmetry_space_group_name_H-M 'P 1 21/n 1'
_atom_sites_solution_hydrogens geom
_atom_sites_solution_primary direct
_atom_sites_solution_secondary difmap
_audit_creation_method SHELXL-97
_cell_angle_alpha 90.00
_cell_angle_beta 93.552(8)
_cell_angle_gamma 90.00
_cell_formula_units_Z 4
_cell_length_a 9.1896(8)
_cell_length_b 14.2875(13)
_cell_length_c 27.356(2)
_cell_measurement_reflns_used 7088
_cell_measurement_temperature 293(2)
_cell_measurement_theta_max 27.4856
_cell_measurement_theta_min 2.0613
_cell_volume 3584.8(5)
_computing_cell_refinement 'CrystalClear (Rigaku Inc., 2008)'
_computing_data_collection 'CrystalClear (Rigaku Inc., 2008)'
_computing_data_reduction 'CrystalClear (Rigaku Inc., 2008)'
_computing_structure_refinement 'SHELXL-97 (Sheldrick, 1997)'
_computing_structure_solution 'SHELXS-97 (Sheldrick, 1990)'
_diffrn_ambient_temperature 293(2)
_diffrn_measured_fraction_theta_full 0.966
_diffrn_measured_fraction_theta_max 0.966
_diffrn_measurement_device_type 'Mercury70 (2x2 bin mode)'
_diffrn_measurement_method CCD_Profile_fitting
_diffrn_radiation_monochromator graphite
_diffrn_radiation_source 'fine-focus sealed tube'
_diffrn_radiation_type MoK\a
_diffrn_radiation_wavelength 0.71073
_diffrn_reflns_av_R_equivalents 0.0576
_diffrn_reflns_av_sigmaI/netI 0.0561
_diffrn_reflns_limit_h_max 10
_diffrn_reflns_limit_h_min -11
_diffrn_reflns_limit_k_max 18
_diffrn_reflns_limit_k_min -18
_diffrn_reflns_limit_l_max 35
_diffrn_reflns_limit_l_min -35
_diffrn_reflns_number 27664
_diffrn_reflns_theta_full 27.48
_diffrn_reflns_theta_max 27.48
_diffrn_reflns_theta_min 2.30
_exptl_absorpt_coefficient_mu 0.807
_exptl_absorpt_correction_T_max 1.0000
_exptl_absorpt_correction_T_min 0.9552
_exptl_absorpt_correction_type multi-scan
_exptl_crystal_colour Colorless
_exptl_crystal_density_diffrn 1.361
_exptl_crystal_density_method 'not measured'
_exptl_crystal_description Prism
_exptl_crystal_F_000 1538
_exptl_crystal_size_max 0.2000
_exptl_crystal_size_mid 0.2000
_exptl_crystal_size_min 0.2000
_refine_diff_density_max 0.734
_refine_diff_density_min -0.493
_refine_diff_density_rms 0.099
_refine_ls_extinction_method none
_refine_ls_goodness_of_fit_ref 1.035
_refine_ls_hydrogen_treatment constr
_refine_ls_matrix_type full
_refine_ls_number_parameters 375
_refine_ls_number_reflns 7940
_refine_ls_number_restraints 0
_refine_ls_restrained_S_all 1.035
_refine_ls_R_factor_all 0.1099
_refine_ls_R_factor_gt 0.0770
_refine_ls_shift/su_max 0.000
_refine_ls_shift/su_mean 0.000
_refine_ls_structure_factor_coef Fsqd
_refine_ls_weighting_details 'calc w=1/[\s^2^(Fo^2^)+(0.1435P)^2^+1.9723P] where P=(Fo^2^+2Fc^2^)/3'
_refine_ls_weighting_scheme calc
_refine_ls_wR_factor_gt 0.2156
_refine_ls_wR_factor_ref 0.2457
_reflns_number_gt 5466
_reflns_number_total 7940
_reflns_threshold_expression >2sigma(I)
_cod_data_source_file c2ce06481b.txt
_cod_data_source_block a4
_cod_depositor_comments
;
The following automatic conversions were performed:

'_symmetry_cell_setting' value 'Monoclinic' changed to 'monoclinic'
according to /home/saulius/struct/CIF-dictionaries/cif_core.dic
dictionary named 'cif_core.dic' version 2.4.1 from
2010-06-29.

'_exptl_absorpt_correction_type' value 'Multi-scan'
changed to 'multi-scan' according to
/home/saulius/struct/CIF-dictionaries/cif_core.dic dictionary named
'cif_core.dic' version 2.4.1 from 2010-06-29.

Automatic conversion script
Id: cif_fix_values 1715 2011-07-08 13:25:40Z adriana 
;
_cod_original_sg_symbol_H-M P2(1)/n
_cod_original_formula_sum 'C24 H47 Cl3 Mn1.50 N7 O7'
_cod_database_code 7207585

loop_
_symmetry_equiv_pos_as_xyz
'x, y, z'
'-x+1/2, y+1/2, -z+1/2'
'-x, -y, -z'
'x-1/2, -y-1/2, z-1/2'

loop_
_atom_site_label
_atom_site_type_symbol
_atom_site_fract_x
_atom_site_fract_y
_atom_site_fract_z
_atom_site_U_iso_or_equiv
_atom_site_adp_type
_atom_site_occupancy
_atom_site_symmetry_multiplicity
_atom_site_calc_flag
_atom_site_refinement_flags
Mn1 Mn 0.5000 0.0000 0.0000 0.0352(2) Uani 1 2 d S
Mn2 Mn -0.00271(7) -0.28136(5) 0.16562(2) 0.0397(2) Uani 1 1 d .
Cl1 Cl 0.25955(15) -0.25005(11) 0.17287(6) 0.0658(4) Uani 1 1 d .
Cl2 Cl 0.69652(13) -0.10998(9) 0.03109(5) 0.0528(3) Uani 1 1 d .
Cl3 Cl -0.0447(2) -0.09810(13) 0.29937(6) 0.0856(5) Uani 1 1 d .
C1 C -0.2288(5) -0.3413(4) 0.08747(17) 0.0486(11) Uani 1 1 d .
H1A H -0.2027 -0.4043 0.0980 0.058 Uiso 1 1 calc R
H1B H -0.2782 -0.3450 0.0552 0.058 Uiso 1 1 calc R
C2 C -0.3296(5) -0.2975(4) 0.12326(17) 0.0478(11) Uani 1 1 d .
H2A H -0.3642 -0.2376 0.1105 0.057 Uiso 1 1 calc R
H2B H -0.4136 -0.3377 0.1263 0.057 Uiso 1 1 calc R
C3 C -0.2805(6) -0.3640(4) 0.20456(19) 0.0557(13) Uani 1 1 d .
H3A H -0.2634 -0.4217 0.1871 0.067 Uiso 1 1 calc R
H3B H -0.3816 -0.3636 0.2128 0.067 Uiso 1 1 calc R
C4 C -0.1835(6) -0.3618(5) 0.2511(2) 0.0675(17) Uani 1 1 d .
H4A H -0.2313 -0.3250 0.2752 0.081 Uiso 1 1 calc R
H4B H -0.1738 -0.4251 0.2637 0.081 Uiso 1 1 calc R
C5 C -0.2211(6) -0.1123(3) 0.1714(2) 0.0526(12) Uani 1 1 d .
H5A H -0.2515 -0.1073 0.1369 0.063 Uiso 1 1 calc R
H5B H -0.2476 -0.0547 0.1874 0.063 Uiso 1 1 calc R
C6 C -0.2984(6) -0.1936(4) 0.19356(19) 0.0522(12) Uani 1 1 d .
H6A H -0.2758 -0.1945 0.2287 0.063 Uiso 1 1 calc R
H6B H -0.4029 -0.1855 0.1879 0.063 Uiso 1 1 calc R
C7 C -0.0025(6) -0.3192(4) 0.04695(19) 0.0550(12) Uani 1 1 d .
H7A H -0.0634 -0.3325 0.0175 0.066 Uiso 1 1 calc R
H7B H 0.0432 -0.3773 0.0580 0.066 Uiso 1 1 calc R
C8 C 0.1146(6) -0.2494(4) 0.03501(16) 0.0464(11) Uani 1 1 d .
C9 C 0.2574(6) -0.2729(4) 0.03601(19) 0.0562(13) Uani 1 1 d .
H9A H 0.2862 -0.3335 0.0446 0.067 Uiso 1 1 calc R
C10 C 0.3612(6) -0.2072(4) 0.0243(2) 0.0552(12) Uani 1 1 d .
H10A H 0.4583 -0.2258 0.0250 0.066 Uiso 1 1 calc R
C11 C 0.1878(6) -0.0965(4) 0.01122(18) 0.0533(12) Uani 1 1 d .
H11A H 0.1611 -0.0355 0.0029 0.064 Uiso 1 1 calc R
C12 C 0.0788(6) -0.1581(4) 0.0218(2) 0.0548(12) Uani 1 1 d .
H12A H -0.0179 -0.1387 0.0202 0.066 Uiso 1 1 calc R
C13 C 0.0173(7) -0.0608(4) 0.1448(2) 0.0593(13) Uani 1 1 d .
H13A H -0.0108 -0.0759 0.1109 0.071 Uiso 1 1 calc R
H13B H 0.1209 -0.0729 0.1500 0.071 Uiso 1 1 calc R
C14 C -0.0087(6) 0.0419(3) 0.15251(19) 0.0538(12) Uani 1 1 d .
C15 C 0.0460(6) 0.0880(4) 0.1930(2) 0.0603(13) Uani 1 1 d .
H15A H 0.0977 0.0556 0.2180 0.072 Uiso 1 1 calc R
C16 C 0.0244(7) 0.1838(4) 0.1971(3) 0.0730(17) Uani 1 1 d .
H16A H 0.0640 0.2138 0.2250 0.088 Uiso 1 1 calc R
C17 C -0.1148(12) 0.1880(6) 0.1251(4) 0.117(3) Uani 1 1 d .
H17A H -0.1740 0.2210 0.1023 0.141 Uiso 1 1 calc R
C18 C -0.0964(10) 0.0930(5) 0.1185(3) 0.097(3) Uani 1 1 d .
H18A H -0.1424 0.0631 0.0916 0.116 Uiso 1 1 calc R
C19 C 0.0807(7) -0.3663(6) 0.2716(2) 0.088(2) Uani 1 1 d .
H19A H 0.1627 -0.3235 0.2718 0.106 Uiso 1 1 calc R
H19B H 0.1067 -0.4212 0.2532 0.106 Uiso 1 1 calc R
C20 C 0.0627(6) -0.3964(5) 0.32405(18) 0.0620(15) Uani 1 1 d .
C21 C 0.0708(6) -0.4877(4) 0.33746(17) 0.0598(14) Uani 1 1 d .
H21A H 0.0871 -0.5332 0.3141 0.072 Uiso 1 1 calc R
C22 C 0.0551(6) -0.5140(4) 0.38539(16) 0.0522(12) Uani 1 1 d .
H22A H 0.0596 -0.5774 0.3932 0.063 Uiso 1 1 calc R
C23 C 0.0268(8) -0.3632(5) 0.4082(2) 0.080(2) Uani 1 1 d .
H23A H 0.0120 -0.3188 0.4322 0.096 Uiso 1 1 calc R
C24 C 0.0407(9) -0.3326(5) 0.3603(2) 0.088(2) Uani 1 1 d .
H24A H 0.0350 -0.2691 0.3530 0.105 Uiso 1 1 calc R
N1 N -0.2544(4) -0.2837(3) 0.17212(13) 0.0407(8) Uani 1 1 d .
N2 N -0.0952(4) -0.2833(3) 0.08553(13) 0.0435(9) Uani 1 1 d .
H2C H -0.1230 -0.2240 0.0772 0.052 Uiso 1 1 calc R
N3 N -0.0618(4) -0.1248(3) 0.17687(14) 0.0456(9) Uani 1 1 d .
H3C H -0.0334 -0.1100 0.2084 0.055 Uiso 1 1 calc R
N4 N -0.0371(5) -0.3234(4) 0.24617(16) 0.0664(13) Uani 1 1 d .
H4C H -0.0419 -0.2670 0.2614 0.080 Uiso 1 1 calc R
N5 N 0.3288(4) -0.1185(3) 0.01213(13) 0.0401(8) Uani 1 1 d .
N6 N -0.0492(8) 0.2349(4) 0.1636(3) 0.0957(19) Uani 1 1 d .
N7 N 0.0337(4) -0.4528(3) 0.42112(13) 0.0485(9) Uani 1 1 d .
O1 O 0.0380(5) -0.4337(3) 0.15291(15) 0.0691(11) Uani 1 1 d .
O2 O -0.1170(10) 0.4203(4) 0.1835(5) 0.240(6) Uani 1 1 d .
O3 O 0.2155(14) 0.4066(12) 0.2399(6) 0.285(8) Uani 1 1 d .
O4 O 0.247(3) -0.5388(18) 0.0495(9) 0.444(13) Uiso 1 1 d .
O5 O -0.404(2) -0.0717(16) 0.4419(7) 0.375(10) Uiso 1 1 d .
O6 O -0.146(2) -0.1156(14) 0.4125(7) 0.352(10) Uani 1 1 d .
O7 O 0.3312(7) -0.4605(6) 0.1384(3) 0.147(3) Uani 1 1 d .

loop_
_atom_site_aniso_label
_atom_site_aniso_U_11
_atom_site_aniso_U_22
_atom_site_aniso_U_33
_atom_site_aniso_U_23
_atom_site_aniso_U_13
_atom_site_aniso_U_12
Mn1 0.0345(5) 0.0422(5) 0.0287(4) 0.0026(3) 0.0014(3) 0.0011(4)
Mn2 0.0377(4) 0.0394(4) 0.0423(4) 0.0099(3) 0.0043(3) -0.0014(3)
Cl1 0.0406(8) 0.0769(10) 0.0802(9) 0.0148(7) 0.0050(6) -0.0030(6)
Cl2 0.0402(7) 0.0548(7) 0.0629(7) 0.0218(5) -0.0006(5) 0.0035(5)
Cl3 0.1042(14) 0.0742(11) 0.0784(10) -0.0076(8) 0.0046(9) 0.0045(9)
C1 0.043(3) 0.054(3) 0.049(2) 0.002(2) 0.005(2) -0.015(2)
C2 0.037(3) 0.056(3) 0.050(2) 0.006(2) 0.001(2) -0.009(2)
C3 0.049(3) 0.054(3) 0.064(3) 0.020(2) 0.012(2) -0.008(2)
C4 0.048(3) 0.100(5) 0.055(3) 0.037(3) 0.010(2) -0.003(3)
C5 0.046(3) 0.041(3) 0.070(3) -0.001(2) 0.002(2) 0.001(2)
C6 0.045(3) 0.053(3) 0.059(3) -0.002(2) 0.011(2) 0.003(2)
C7 0.059(3) 0.052(3) 0.055(3) -0.004(2) 0.014(2) -0.009(2)
C8 0.050(3) 0.052(3) 0.037(2) 0.0006(18) 0.0068(19) -0.011(2)
C9 0.060(4) 0.043(3) 0.066(3) 0.010(2) 0.010(3) 0.000(2)
C10 0.046(3) 0.051(3) 0.068(3) 0.006(2) 0.002(2) 0.000(2)
C11 0.052(3) 0.051(3) 0.058(3) 0.012(2) 0.012(2) 0.003(2)
C12 0.040(3) 0.055(3) 0.071(3) 0.016(2) 0.013(2) 0.001(2)
C13 0.075(4) 0.039(3) 0.065(3) 0.005(2) 0.014(3) -0.006(2)
C14 0.064(3) 0.038(2) 0.061(3) 0.004(2) 0.014(2) -0.006(2)
C15 0.061(3) 0.050(3) 0.070(3) -0.007(2) 0.006(3) -0.004(3)
C16 0.063(4) 0.055(3) 0.102(5) -0.022(3) 0.013(3) -0.006(3)
C17 0.153(9) 0.073(5) 0.125(7) 0.036(5) -0.008(6) 0.017(6)
C18 0.153(8) 0.058(4) 0.077(4) 0.001(3) -0.018(5) 0.010(4)
C19 0.061(4) 0.154(7) 0.051(3) 0.043(4) 0.006(3) 0.021(4)
C20 0.047(3) 0.099(5) 0.040(2) 0.017(3) 0.004(2) 0.009(3)
C21 0.059(3) 0.087(4) 0.034(2) 0.000(2) 0.006(2) -0.009(3)
C22 0.057(3) 0.063(3) 0.036(2) -0.002(2) 0.003(2) -0.013(2)
C23 0.121(6) 0.066(4) 0.055(3) 0.008(3) 0.023(3) 0.019(4)
C24 0.126(6) 0.074(4) 0.065(4) 0.033(3) 0.028(4) 0.030(4)
N1 0.036(2) 0.045(2) 0.0419(18) 0.0105(15) 0.0051(15) -0.0036(16)
N2 0.044(2) 0.042(2) 0.0451(19) 0.0058(15) 0.0105(16) -0.0057(17)
N3 0.047(2) 0.041(2) 0.049(2) 0.0071(16) 0.0028(17) -0.0053(17)
N4 0.051(3) 0.097(4) 0.051(2) 0.029(2) 0.001(2) -0.010(3)
N5 0.036(2) 0.044(2) 0.0399(18) 0.0047(14) 0.0032(15) -0.0008(16)
N6 0.102(5) 0.049(3) 0.136(6) -0.005(3) 0.008(4) -0.001(3)
N7 0.055(3) 0.055(2) 0.0361(18) 0.0037(16) 0.0057(17) 0.0000(19)
O1 0.077(3) 0.049(2) 0.081(3) 0.0127(18) 0.006(2) 0.0084(19)
O2 0.169(8) 0.045(3) 0.522(19) 0.018(6) 0.165(10) 0.001(4)
O3 0.204(12) 0.34(2) 0.302(17) -0.098(14) -0.017(10) 0.023(12)
O6 0.37(2) 0.35(3) 0.35(2) 0.041(17) 0.144(18) 0.013(17)
O7 0.099(5) 0.132(6) 0.210(8) 0.017(6) 0.014(5) 0.028(4)

loop_
_atom_type_symbol
_atom_type_description
_atom_type_scat_dispersion_real
_atom_type_scat_dispersion_imag
_atom_type_scat_source
C C 0.0033 0.0016 'International Tables Vol C Tables 4.2.6.8 and 6.1.1.4'
H H 0.0000 0.0000 'International Tables Vol C Tables 4.2.6.8 and 6.1.1.4'
N N 0.0061 0.0033 'International Tables Vol C Tables 4.2.6.8 and 6.1.1.4'
O O 0.0106 0.0060 'International Tables Vol C Tables 4.2.6.8 and 6.1.1.4'
Cl Cl 0.1484 0.1585 'International Tables Vol C Tables 4.2.6.8 and 6.1.1.4'
Mn Mn 0.3368 0.7283 'International Tables Vol C Tables 4.2.6.8 and 6.1.1.4'

loop_
_geom_angle_atom_site_label_1
_geom_angle_atom_site_label_2
_geom_angle_atom_site_label_3
_geom_angle
_geom_angle_site_symmetry_1
_geom_angle_site_symmetry_3
N7 Mn1 N7 180 4_655 2
N7 Mn1 N5 87.04(14) 4_655 3_655
N7 Mn1 N5 92.96(14) 2 3_655
N7 Mn1 N5 92.96(14) 4_655 .
N7 Mn1 N5 87.04(14) 2 .
N5 Mn1 N5 180 3_655 .
N7 Mn1 Cl2 89.92(11) 4_655 .
N7 Mn1 Cl2 90.08(11) 2 .
N5 Mn1 Cl2 91.43(9) 3_655 .
N5 Mn1 Cl2 88.57(9) . .
N7 Mn1 Cl2 90.08(11) 4_655 3_655
N7 Mn1 Cl2 89.92(11) 2 3_655
N5 Mn1 Cl2 88.57(9) 3_655 3_655
N5 Mn1 Cl2 91.43(9) . 3_655
Cl2 Mn1 Cl2 180 . 3_655
O1 Mn2 N2 84.03(14) . .
O1 Mn2 N4 85.97(18) . .
N2 Mn2 N4 146.71(15) . .
O1 Mn2 N3 176.01(15) . .
N2 Mn2 N3 93.55(14) . .
N4 Mn2 N3 94.40(18) . .
O1 Mn2 N1 100.03(14) . .
N2 Mn2 N1 76.28(13) . .
N4 Mn2 N1 74.34(14) . .
N3 Mn2 N1 76.27(14) . .
O1 Mn2 Cl1 90.97(12) . .
N2 Mn2 Cl1 112.53(10) . .
N4 Mn2 Cl1 99.29(12) . .
N3 Mn2 Cl1 92.89(11) . .
N1 Mn2 Cl1 166.74(11) . .
N2 C1 C2 109.3(4) . .
N2 C1 H1A 109.8 . .
C2 C1 H1A 109.8 . .
N2 C1 H1B 109.8 . .
C2 C1 H1B 109.8 . .
H1A C1 H1B 108.3 . .
N1 C2 C1 111.5(4) . .
N1 C2 H2A 109.3 . .
C1 C2 H2A 109.3 . .
N1 C2 H2B 109.3 . .
C1 C2 H2B 109.3 . .
H2A C2 H2B 108.0 . .
N1 C3 C4 112.4(4) . .
N1 C3 H3A 109.1 . .
C4 C3 H3A 109.1 . .
N1 C3 H3B 109.1 . .
C4 C3 H3B 109.1 . .
H3A C3 H3B 107.9 . .
N4 C4 C3 115.3(4) . .
N4 C4 H4A 108.5 . .
C3 C4 H4A 108.5 . .
N4 C4 H4B 108.5 . .
C3 C4 H4B 108.5 . .
H4A C4 H4B 107.5 . .
N3 C5 C6 110.8(4) . .
N3 C5 H5A 109.5 . .
C6 C5 H5A 109.5 . .
N3 C5 H5B 109.5 . .
C6 C5 H5B 109.5 . .
H5A C5 H5B 108.1 . .
N1 C6 C5 111.3(4) . .
N1 C6 H6A 109.4 . .
C5 C6 H6A 109.4 . .
N1 C6 H6B 109.4 . .
C5 C6 H6B 109.4 . .
H6A C6 H6B 108.0 . .
N2 C7 C8 111.8(4) . .
N2 C7 H7A 109.3 . .
C8 C7 H7A 109.3 . .
N2 C7 H7B 109.3 . .
C8 C7 H7B 109.3 . .
H7A C7 H7B 107.9 . .
C9 C8 C12 116.9(5) . .
C9 C8 C7 122.2(5) . .
C12 C8 C7 120.9(5) . .
C8 C9 C10 120.4(5) . .
C8 C9 H9A 119.8 . .
C10 C9 H9A 119.8 . .
N5 C10 C9 123.5(5) . .
N5 C10 H10A 118.3 . .
C9 C10 H10A 118.3 . .
N5 C11 C12 124.3(5) . .
N5 C11 H11A 117.8 . .
C12 C11 H11A 117.8 . .
C11 C12 C8 119.5(5) . .
C11 C12 H12A 120.3 . .
C8 C12 H12A 120.3 . .
N3 C13 C14 115.4(4) . .
N3 C13 H13A 108.4 . .
C14 C13 H13A 108.4 . .
N3 C13 H13B 108.4 . .
C14 C13 H13B 108.4 . .
H13A C13 H13B 107.5 . .
C15 C14 C18 117.2(5) . .
C15 C14 C13 122.3(5) . .
C18 C14 C13 120.5(5) . .
C14 C15 C16 119.7(6) . .
C14 C15 H15A 120.2 . .
C16 C15 H15A 120.2 . .
N6 C16 C15 124.0(6) . .
N6 C16 H16A 118.0 . .
C15 C16 H16A 118.0 . .
N6 C17 C18 122.2(7) . .
N6 C17 H17A 118.9 . .
C18 C17 H17A 118.9 . .
C17 C18 C14 119.9(7) . .
C17 C18 H18A 120.1 . .
C14 C18 H18A 120.1 . .
N4 C19 C20 118.1(5) . .
N4 C19 H19A 107.8 . .
C20 C19 H19A 107.8 . .
N4 C19 H19B 107.8 . .
C20 C19 H19B 107.8 . .
H19A C19 H19B 107.1 . .
C21 C20 C24 116.9(5) . .
C21 C20 C19 121.5(6) . .
C24 C20 C19 121.6(6) . .
C20 C21 C22 120.8(5) . .
C20 C21 H21A 119.6 . .
C22 C21 H21A 119.6 . .
N7 C22 C21 123.1(5) . .
N7 C22 H22A 118.4 . .
C21 C22 H22A 118.4 . .
N7 C23 C24 123.1(6) . .
N7 C23 H23A 118.4 . .
C24 C23 H23A 118.4 . .
C20 C24 C23 119.8(6) . .
C20 C24 H24A 120.1 . .
C23 C24 H24A 120.1 . .
C3 N1 C2 110.8(4) . .
C3 N1 C6 112.2(4) . .
C2 N1 C6 110.4(4) . .
C3 N1 Mn2 104.8(3) . .
C2 N1 Mn2 110.1(3) . .
C6 N1 Mn2 108.3(3) . .
C1 N2 C7 110.1(4) . .
C1 N2 Mn2 103.3(3) . .
C7 N2 Mn2 119.1(3) . .
C1 N2 H2C 108.0 . .
C7 N2 H2C 108.0 . .
Mn2 N2 H2C 108.0 . .
C5 N3 C13 112.6(4) . .
C5 N3 Mn2 110.0(3) . .
C13 N3 Mn2 112.7(3) . .
C5 N3 H3C 107.1 . .
C13 N3 H3C 107.1 . .
Mn2 N3 H3C 107.1 . .
C19 N4 C4 118.6(5) . .
C19 N4 Mn2 116.2(4) . .
C4 N4 Mn2 111.3(3) . .
C19 N4 H4C 102.6 . .
C4 N4 H4C 102.6 . .
Mn2 N4 H4C 102.6 . .
C11 N5 C10 115.4(4) . .
C11 N5 Mn1 119.1(3) . .
C10 N5 Mn1 125.2(3) . .
C16 N6 C17 116.6(6) . .
C23 N7 C22 116.3(4) . .
C23 N7 Mn1 121.7(4) . 2_545
C22 N7 Mn1 122.0(3) . 2_545

loop_
_geom_bond_atom_site_label_1
_geom_bond_atom_site_label_2
_geom_bond_distance
_geom_bond_site_symmetry_2
Mn1 N7 2.300(4) 4_655
Mn1 N7 2.300(4) 2
Mn1 N5 2.348(4) 3_655
Mn1 N5 2.348(4) .
Mn1 Cl2 2.5027(11) .
Mn1 Cl2 2.5027(11) 3_655
Mn2 O1 2.239(4) .
Mn2 N2 2.301(4) .
Mn2 N4 2.324(4) .
Mn2 N3 2.327(4) .
Mn2 N1 2.331(4) .
Mn2 Cl1 2.4471(15) .
C1 N2 1.485(6) .
C1 C2 1.524(7) .
C1 H1A 0.9700 .
C1 H1B 0.9700 .
C2 N1 1.479(6) .
C2 H2A 0.9700 .
C2 H2B 0.9700 .
C3 N1 1.480(6) .
C3 C4 1.509(7) .
C3 H3A 0.9700 .
C3 H3B 0.9700 .
C4 N4 1.467(7) .
C4 H4A 0.9700 .
C4 H4B 0.9700 .
C5 N3 1.472(7) .
C5 C6 1.508(7) .
C5 H5A 0.9700 .
C5 H5B 0.9700 .
C6 N1 1.482(6) .
C6 H6A 0.9700 .
C6 H6B 0.9700 .
C7 N2 1.488(6) .
C7 C8 1.518(7) .
C7 H7A 0.9700 .
C7 H7B 0.9700 .
C8 C9 1.353(7) .
C8 C12 1.387(7) .
C9 C10 1.391(7) .
C9 H9A 0.9300 .
C10 N5 1.339(6) .
C10 H10A 0.9300 .
C11 N5 1.333(6) .
C11 C12 1.378(7) .
C11 H11A 0.9300 .
C12 H12A 0.9300 .
C13 N3 1.488(6) .
C13 C14 1.504(7) .
C13 H13A 0.9700 .
C13 H13B 0.9700 .
C14 C15 1.359(7) .
C14 C18 1.398(9) .
C15 C16 1.388(8) .
C15 H15A 0.9300 .
C16 N6 1.324(9) .
C16 H16A 0.9300 .
C17 N6 1.359(11) .
C17 C18 1.380(11) .
C17 H17A 0.9300 .
C18 H18A 0.9300 .
C19 N4 1.392(7) .
C19 C20 1.516(7) .
C19 H19A 0.9700 .
C19 H19B 0.9700 .
C20 C21 1.356(9) .
C20 C24 1.372(9) .
C21 C22 1.380(6) .
C21 H21A 0.9300 .
C22 N7 1.335(6) .
C22 H22A 0.9300 .
C23 N7 1.328(7) .
C23 C24 1.394(8) .
C23 H23A 0.9300 .
C24 H24A 0.9300 .
N2 H2C 0.9100 .
N3 H3C 0.9100 .
N4 H4C 0.9100 .
N7 Mn1 2.300(4) 2_545
